data_4079862
loop_
_publ_author_name
'Rahaman, S. M. Wahidur'
'Dinda, Shrabani'
'Sinha, Arup'
'Bera, Jitendra K.'

_publ_section_title
;
 A Noninnocent Cyclooctadiene (COD) in the Reaction of an
 &#x201C;Ir(COD)(OAc)&#x201D; Precursor with Imidazolium Salts
;
_journal_issue 1
_journal_name_full Organometallics
_journal_page_first 192
_journal_paper_doi 10.1021/om300982q
_journal_volume 32
_journal_year 2013
_chemical_formula_moiety 'C25 H29 Br Ir N3'
_chemical_formula_sum 'C25 H29 Br Ir N3'
_chemical_formula_weight 643.62
_chemical_name_systematic
; 
 ? 
;
_space_group_IT_number 2
_symmetry_cell_setting triclinic
_symmetry_space_group_name_Hall '-P 1'
_symmetry_space_group_name_H-M 'P -1'
_atom_sites_solution_hydrogens geom
_atom_sites_solution_primary direct
_atom_sites_solution_secondary difmap
_audit_creation_method SHELXL-97
_cell_angle_alpha 76.453(2)
_cell_angle_beta 79.549(2)
_cell_angle_gamma 83.197(2)
_cell_formula_units_Z 2
_cell_length_a 7.8161(8)
_cell_length_b 9.8929(10)
_cell_length_c 15.2451(16)
_cell_measurement_reflns_used 5308
_cell_measurement_temperature 100(2)
_cell_measurement_theta_max 28.31
_cell_measurement_theta_min 2.78
_cell_volume 1123.4(2)
_computing_cell_refinement 'Bruker SAINT'
_computing_data_collection 'Bruker APEX'
_computing_data_reduction 'Bruker SAINT'
_computing_molecular_graphics ORTEP
_computing_publication_material ciftab
_computing_structure_refinement 'SHELXL-97 (Sheldrick, 1997)'
_computing_structure_solution 'SHELXS-97 (Sheldrick, 1990)'
_diffrn_ambient_temperature 100(2)
_diffrn_measured_fraction_theta_full 0.980
_diffrn_measured_fraction_theta_max 0.980
_diffrn_measurement_device_type 'Bruker SMART APEX'
_diffrn_measurement_method 'omega scans'
_diffrn_radiation_monochromator graphite
_diffrn_radiation_source 'fine-focus sealed tube'
_diffrn_radiation_type MoK\a
_diffrn_radiation_wavelength 0.71073
_diffrn_reflns_av_R_equivalents 0.0170
_diffrn_reflns_av_sigmaI/netI 0.0306
_diffrn_reflns_limit_h_max 9
_diffrn_reflns_limit_h_min -5
_diffrn_reflns_limit_k_max 11
_diffrn_reflns_limit_k_min -11
_diffrn_reflns_limit_l_max 17
_diffrn_reflns_limit_l_min -16
_diffrn_reflns_number 5666
_diffrn_reflns_theta_full 24.71
_diffrn_reflns_theta_max 24.71
_diffrn_reflns_theta_min 2.12
_exptl_absorpt_coefficient_mu 7.738
_exptl_absorpt_correction_T_max 0.2479
_exptl_absorpt_correction_T_min 0.1977
_exptl_absorpt_correction_type numerical
_exptl_absorpt_process_details SADABS
_exptl_crystal_density_diffrn 1.903
_exptl_crystal_density_method 'not measured'
_exptl_crystal_F_000 624
_exptl_crystal_size_max 0.31
_exptl_crystal_size_mid 0.27
_exptl_crystal_size_min 0.25
_refine_diff_density_max 1.379
_refine_diff_density_min -1.998
_refine_diff_density_rms 0.168
_refine_ls_extinction_method none
_refine_ls_goodness_of_fit_ref 1.023
_refine_ls_hydrogen_treatment constr
_refine_ls_matrix_type full
_refine_ls_number_parameters 269
_refine_ls_number_reflns 3755
_refine_ls_number_restraints 0
_refine_ls_restrained_S_all 1.023
_refine_ls_R_factor_all 0.0336
_refine_ls_R_factor_gt 0.0322
_refine_ls_shift/su_max 0.000
_refine_ls_shift/su_mean 0.000
_refine_ls_structure_factor_coef Fsqd
_refine_ls_weighting_details 'calc w=1/[\s^2^(Fo^2^)+(0.0485P)^2^+8.5852P] where P=(Fo^2^+2Fc^2^)/3'
_refine_ls_weighting_scheme calc
_refine_ls_wR_factor_gt 0.0854
_refine_ls_wR_factor_ref 0.0869
_reflns_number_gt 3586
_reflns_number_total 3755
_reflns_threshold_expression >2sigma(I)
_cod_data_source_file om300982q_si_002.cif
_cod_data_source_block compound1
_cod_depositor_comments
;
The following automatic conversions were performed:

'_symmetry_cell_setting' value 'Triclinic' changed to 'triclinic'
according to /home/saulius/struct/CIF-dictionaries/cif_core.dic
dictionary named 'cif_core.dic' version 2.4.2 from 2011-04-26.

Automatic conversion script
Id: cif_fix_values 1891 2012-01-12 08:04:46Z andrius 
;
_cod_original_sg_symbol_H-M P-1
_cod_database_code 4079862

loop_
_symmetry_equiv_pos_as_xyz
'x, y, z'
'-x, -y, -z'

loop_
_atom_site_label
_atom_site_type_symbol
_atom_site_fract_x
_atom_site_fract_y
_atom_site_fract_z
_atom_site_U_iso_or_equiv
_atom_site_adp_type
_atom_site_occupancy
_atom_site_symmetry_multiplicity
_atom_site_calc_flag
_atom_site_refinement_flags
Ir1 Ir 0.46171(3) 0.12767(2) 0.179371(15) 0.01684(10) Uani 1 1 d .
Br1 Br 0.23601(9) 0.19143(7) 0.06256(5) 0.03015(17) Uani 1 1 d .
C18 C 0.4545(8) 0.3284(6) 0.1877(4) 0.0182(12) Uani 1 1 d .
N1 N 0.6477(7) 0.2120(5) 0.0670(3) 0.0183(10) Uani 1 1 d .
N3 N 0.3721(6) 0.4165(5) 0.2407(3) 0.0179(10) Uani 1 1 d .
C15 C 0.6742(8) 0.3474(6) 0.0560(4) 0.0166(12) Uani 1 1 d .
C16 C 0.5482(8) 0.5478(6) 0.1312(4) 0.0185(12) Uani 1 1 d .
H16 H 0.6098 0.6231 0.0934 0.022 Uiso 1 1 calc R
N2 N 0.5630(6) 0.4107(5) 0.1211(3) 0.0172(10) Uani 1 1 d .
C14 C 0.7990(8) 0.4166(6) -0.0099(4) 0.0218(13) Uani 1 1 d .
H14 H 0.8134 0.5123 -0.0150 0.026 Uiso 1 1 calc R
C21 C 0.2231(8) 0.3499(7) 0.4902(4) 0.0240(14) Uani 1 1 d .
H21 H 0.2681 0.3515 0.5438 0.029 Uiso 1 1 calc R
C17 C 0.4278(8) 0.5511(6) 0.2062(4) 0.0186(12) Uani 1 1 d .
H17 H 0.3878 0.6306 0.2313 0.022 Uiso 1 1 calc R
C19 C 0.2620(8) 0.3784(6) 0.3279(4) 0.0192(12) Uani 1 1 d .
C11 C 0.7462(8) 0.1420(7) 0.0068(4) 0.0220(13) Uani 1 1 d .
H11 H 0.7263 0.0475 0.0117 0.026 Uiso 1 1 calc R
C23 C -0.0104(8) 0.3132(7) 0.4193(5) 0.0248(14) Uani 1 1 d .
H23 H -0.1259 0.2882 0.4241 0.030 Uiso 1 1 calc R
C25 C 0.5140(8) 0.4177(7) 0.4002(4) 0.0246(14) Uani 1 1 d .
H25A H 0.5186 0.5191 0.3821 0.037 Uiso 1 1 calc R
H25B H 0.5917 0.3740 0.3547 0.037 Uiso 1 1 calc R
H25C H 0.5515 0.3834 0.4599 0.037 Uiso 1 1 calc R
C13 C 0.9029(8) 0.3399(7) -0.0685(5) 0.0246(14) Uani 1 1 d .
H13 H 0.9934 0.3820 -0.1134 0.029 Uiso 1 1 calc R
C24 C 0.0898(8) 0.3455(6) 0.3331(4) 0.0213(13) Uani 1 1 d .
C20 C 0.3293(8) 0.3813(6) 0.4059(4) 0.0204(13) Uani 1 1 d .
C22 C 0.0509(9) 0.3158(6) 0.4984(5) 0.0251(14) Uani 1 1 d .
C27 C -0.0636(9) 0.2856(8) 0.5904(5) 0.0315(16) Uani 1 1 d .
H27A H -0.1861 0.3095 0.5828 0.047 Uiso 1 1 calc R
H27B H -0.0323 0.3414 0.6296 0.047 Uiso 1 1 calc R
H27C H -0.0468 0.1863 0.6188 0.047 Uiso 1 1 calc R
C26 C 0.0139(9) 0.3437(7) 0.2495(5) 0.0284(15) Uani 1 1 d .
H26A H -0.0070 0.2477 0.2500 0.043 Uiso 1 1 calc R
H26B H 0.0958 0.3802 0.1946 0.043 Uiso 1 1 calc R
H26C H -0.0967 0.4019 0.2495 0.043 Uiso 1 1 calc R
C12 C 0.8732(8) 0.2011(7) -0.0608(4) 0.0236(13) Uani 1 1 d .
H12 H 0.9399 0.1485 -0.1018 0.028 Uiso 1 1 calc R
C5 C 0.3361(9) -0.0595(6) 0.2284(4) 0.0245(14) Uani 1 1 d .
H5 H 0.2316 -0.0679 0.2012 0.029 Uiso 1 1 calc R
C6 C 0.3092(9) 0.0150(7) 0.3004(4) 0.0246(14) Uani 1 1 d .
H6 H 0.1874 0.0569 0.3149 0.030 Uiso 1 1 calc R
C1 C 0.6589(9) 0.0751(7) 0.2632(4) 0.0258(14) Uiso 1 1 d .
H1 H 0.7315 0.1564 0.2502 0.031 Uiso 1 1 calc R
C4 C 0.5005(9) -0.1006(6) 0.1828(5) 0.0251(14) Uani 1 1 d .
H4 H 0.4986 -0.1261 0.1233 0.030 Uiso 1 1 calc R
C3 C 0.6611(10) -0.1609(7) 0.2275(5) 0.0321(16) Uani 1 1 d .
H3A H 0.7321 -0.2260 0.1923 0.039 Uiso 1 1 calc R
H3B H 0.6229 -0.2147 0.2902 0.039 Uiso 1 1 calc R
C2 C 0.7740(9) -0.0468(7) 0.2321(5) 0.0308(16) Uani 1 1 d .
H2A H 0.8566 -0.0858 0.2755 0.037 Uiso 1 1 calc R
H2B H 0.8427 -0.0131 0.1711 0.037 Uiso 1 1 calc R
C8 C 0.5770(10) 0.0499(7) 0.3622(5) 0.0335(17) Uani 1 1 d .
H8A H 0.5500 0.1405 0.3807 0.040 Uiso 1 1 calc R
H8B H 0.6619 -0.0066 0.3997 0.040 Uiso 1 1 calc R
C7 C 0.4102(11) -0.0251(8) 0.3813(5) 0.0358(17) Uani 1 1 d .
H7A H 0.3348 -0.0015 0.4361 0.043 Uiso 1 1 calc R
H7B H 0.4403 -0.1271 0.3945 0.043 Uiso 1 1 calc R

loop_
_atom_site_aniso_label
_atom_site_aniso_U_11
_atom_site_aniso_U_22
_atom_site_aniso_U_33
_atom_site_aniso_U_23
_atom_site_aniso_U_13
_atom_site_aniso_U_12
Ir1 0.01657(15) 0.01473(15) 0.02175(15) -0.00642(9) -0.00535(10) -0.00290(9)
Br1 0.0324(4) 0.0280(4) 0.0331(4) -0.0086(3) -0.0103(3) -0.0029(3)
C18 0.012(3) 0.020(3) 0.025(3) -0.007(2) -0.005(2) -0.003(2)
N1 0.017(3) 0.018(3) 0.021(3) -0.008(2) -0.003(2) -0.003(2)
N3 0.017(3) 0.019(3) 0.021(3) -0.009(2) -0.002(2) -0.004(2)
C15 0.015(3) 0.020(3) 0.018(3) -0.009(2) -0.006(2) 0.001(2)
C16 0.017(3) 0.014(3) 0.027(3) -0.007(2) -0.005(3) -0.002(2)
N2 0.015(2) 0.016(2) 0.022(3) -0.007(2) -0.003(2) -0.001(2)
C14 0.019(3) 0.019(3) 0.028(3) -0.007(3) -0.002(3) -0.002(2)
C21 0.023(3) 0.025(3) 0.025(3) -0.008(3) -0.004(3) 0.000(3)
C17 0.019(3) 0.016(3) 0.025(3) -0.009(2) -0.005(3) -0.003(2)
C19 0.015(3) 0.019(3) 0.024(3) -0.008(2) 0.001(2) -0.002(2)
C11 0.021(3) 0.021(3) 0.029(3) -0.013(3) -0.007(3) 0.000(3)
C23 0.015(3) 0.021(3) 0.036(4) -0.003(3) -0.001(3) -0.003(2)
C25 0.017(3) 0.035(4) 0.024(3) -0.013(3) -0.002(3) -0.003(3)
C13 0.015(3) 0.034(4) 0.027(3) -0.014(3) 0.002(3) -0.004(3)
C24 0.017(3) 0.019(3) 0.030(3) -0.008(3) -0.004(3) -0.002(2)
C20 0.017(3) 0.019(3) 0.026(3) -0.009(2) -0.003(3) 0.000(2)
C22 0.025(3) 0.017(3) 0.028(3) -0.002(3) 0.002(3) 0.005(3)
C27 0.025(4) 0.034(4) 0.029(4) -0.001(3) 0.004(3) 0.000(3)
C26 0.021(3) 0.032(4) 0.034(4) -0.004(3) -0.007(3) -0.010(3)
C12 0.022(3) 0.026(3) 0.027(3) -0.016(3) -0.003(3) 0.002(3)
C5 0.033(4) 0.017(3) 0.024(3) -0.003(2) -0.004(3) -0.010(3)
C6 0.031(4) 0.020(3) 0.023(3) -0.004(3) -0.002(3) -0.011(3)
C4 0.028(4) 0.017(3) 0.032(4) -0.005(3) -0.008(3) -0.004(3)
C3 0.033(4) 0.021(3) 0.044(4) -0.008(3) -0.014(3) 0.003(3)
C2 0.030(4) 0.023(3) 0.043(4) -0.006(3) -0.019(3) 0.002(3)
C8 0.044(4) 0.028(4) 0.036(4) -0.011(3) -0.022(3) 0.002(3)
C7 0.047(5) 0.035(4) 0.026(4) 0.000(3) -0.011(3) -0.007(3)

loop_
_atom_type_symbol
_atom_type_description
_atom_type_scat_dispersion_real
_atom_type_scat_dispersion_imag
_atom_type_scat_source
C C 0.0033 0.0016 'International Tables Vol C Tables 4.2.6.8 and 6.1.1.4'
H H 0.0000 0.0000 'International Tables Vol C Tables 4.2.6.8 and 6.1.1.4'
N N 0.0061 0.0033 'International Tables Vol C Tables 4.2.6.8 and 6.1.1.4'
O O 0.0106 0.0060 'International Tables Vol C Tables 4.2.6.8 and 6.1.1.4'
Ir Ir -1.4442 7.9887 'International Tables Vol C Tables 4.2.6.8 and 6.1.1.4'
Br Br -0.2901 2.4595 'International Tables Vol C Tables 4.2.6.8 and 6.1.1.4'

loop_
_geom_angle_atom_site_label_1
_geom_angle_atom_site_label_2
_geom_angle_atom_site_label_3
_geom_angle
C18 Ir1 N1 76.8(2)
C18 Ir1 C5 145.0(3)
N1 Ir1 C5 137.2(2)
C18 Ir1 C1 89.9(2)
N1 Ir1 C1 90.0(2)
C5 Ir1 C1 96.9(3)
C18 Ir1 C6 109.0(2)
N1 Ir1 C6 169.9(2)
C5 Ir1 C6 39.3(2)
C1 Ir1 C6 81.8(3)
C18 Ir1 C4 171.6(2)
N1 Ir1 C4 102.9(2)
C5 Ir1 C4 37.7(3)
C1 Ir1 C4 81.7(3)
C6 Ir1 C4 70.1(3)
C18 Ir1 Br1 91.35(17)
N1 Ir1 Br1 85.67(14)
C5 Ir1 Br1 84.79(18)
C1 Ir1 Br1 175.14(18)
C6 Ir1 Br1 102.27(18)
C4 Ir1 Br1 97.02(17)
N3 C18 N2 103.8(5)
N3 C18 Ir1 140.1(5)
N2 C18 Ir1 116.2(4)
C15 N1 C11 117.0(5)
C15 N1 Ir1 116.7(4)
C11 N1 Ir1 126.2(4)
C18 N3 C17 110.5(5)
C18 N3 C19 126.4(5)
C17 N3 C19 122.5(5)
N1 C15 C14 124.3(5)
N1 C15 N2 112.3(5)
C14 C15 N2 123.3(5)
C17 C16 N2 105.3(5)
C18 N2 C16 112.4(5)
C18 N2 C15 117.9(5)
C16 N2 C15 129.6(5)
C15 C14 C13 117.1(6)
C20 C21 C22 121.7(6)
C16 C17 N3 108.0(5)
C20 C19 C24 121.5(6)
C20 C19 N3 117.8(5)
C24 C19 N3 120.7(5)
N1 C11 C12 123.1(6)
C22 C23 C24 122.8(6)
C14 C13 C12 119.6(6)
C23 C24 C19 117.6(6)
C23 C24 C26 120.1(6)
C19 C24 C26 122.3(6)
C21 C20 C19 118.6(6)
C21 C20 C25 120.0(6)
C19 C20 C25 121.4(6)
C23 C22 C21 117.8(6)
C23 C22 C27 121.4(6)
C21 C22 C27 120.8(6)
C11 C12 C13 118.8(6)
C4 C5 C6 124.8(6)
C4 C5 Ir1 75.7(4)
C6 C5 Ir1 71.7(4)
C5 C6 C7 123.0(6)
C5 C6 Ir1 69.0(4)
C7 C6 Ir1 112.0(5)
C8 C1 C2 116.4(6)
C8 C1 Ir1 109.8(5)
C2 C1 Ir1 106.2(4)
C5 C4 C3 125.9(6)
C5 C4 Ir1 66.6(4)
C3 C4 Ir1 108.6(4)
C4 C3 C2 112.1(5)
C1 C2 C3 110.3(6)
C1 C8 C7 112.7(6)
C8 C7 C6 112.0(6)

loop_
_geom_bond_atom_site_label_1
_geom_bond_atom_site_label_2
_geom_bond_distance
Ir1 C18 2.013(6)
Ir1 N1 2.111(5)
Ir1 C5 2.114(6)
Ir1 C1 2.119(7)
Ir1 C6 2.150(6)
Ir1 C4 2.232(6)
Ir1 Br1 2.6516(7)
C18 N3 1.356(8)
C18 N2 1.370(8)
N1 C15 1.347(8)
N1 C11 1.352(8)
N3 C17 1.402(8)
N3 C19 1.441(8)
C15 C14 1.382(9)
C15 N2 1.407(8)
C16 C17 1.346(9)
C16 N2 1.390(8)
C14 C13 1.393(9)
C21 C20 1.387(9)
C21 C22 1.403(10)
C19 C20 1.392(9)
C19 C24 1.406(9)
C11 C12 1.369(9)
C23 C22 1.383(10)
C23 C24 1.389(9)
C25 C20 1.511(9)
C13 C12 1.394(9)
C24 C26 1.505(9)
C22 C27 1.507(9)
C5 C4 1.409(10)
C5 C6 1.433(9)
C6 C7 1.533(10)
C1 C8 1.503(10)
C1 C2 1.531(9)
C4 C3 1.530(9)
C3 C2 1.534(10)
C8 C7 1.525(11)
